data_2000945
loop_
_publ_author_name
'Schumann, H.'
'Ghodsi, T.'
'Esser, L.'

_publ_section_title
;
 A monomeric cyclopentadienyl indium complex. Structure of
 [\h^5^-(diphenylphosphino)tetramethylcyclopentadienyl]indium(I)
;
_journal_issue 4
_journal_name_full 'Acta Crystallographica Section C'
_journal_page_first 618
_journal_page_last 620
_journal_paper_doi 10.1107/S0108270191010442
_journal_volume 48
_journal_year 1992
_chemical_formula_sum 'C21 H22 In P'
_chemical_formula_weight 420.20
_symmetry_cell_setting monoclinic
_symmetry_space_group_name_Hall '-P 2ybc'
_symmetry_space_group_name_H-M 'P 1 21/c 1'
_cell_angle_alpha 90
_cell_angle_beta 99.754(9)
_cell_angle_gamma 90
_cell_formula_units_Z 4
_cell_length_a 11.6680(8)
_cell_length_b 10.5890(10)
_cell_length_c 15.097(3)
_cell_volume 1838.3(4)
_diffrn_radiation_type Mo
_diffrn_radiation_wavelength 0.71069
_exptl_absorpt_coefficient_mu 1.35
_exptl_crystal_density_diffrn 1.52
_exptl_crystal_F_000 848
_cod_data_source_file ab0237.cif
_cod_data_source_block ab0237a
_cod_original_formula_sum 'C21 H22 In1 P1'
_cod_database_code 2000945

loop_
_atom_site_label
_atom_site_fract_x
_atom_site_fract_y
_atom_site_fract_z
In(1) .11018(2) -.08225(2) -.153470(10)
P(1) .16260(10) -.40420(10) -.27360(10)
C(1) .1860(2) -.2361(3) -.2732(2)
C(2) .2860(3) -.1601(3) -.2423(2)
C(3) .2582(3) -.0352(3) -.2698(2)
C(4) .1432(3) -.0322(3) -.3201(2)
C(5) .0977(3) -.1560(3) -.3223(2)
C(6) .4037(3) -.2053(3) -.1961(2)
C(7) .3394(3) .0774(3) -.2578(2)
C(8) .0858(3) .0812(3) -.3682(2)
C(9) -.0187(3) -.1986(3) -.3730(2)
C(10) .2583(3) -.4663(3) -.1739(2)
C(11) .2417(3) -.4257(3) -.0888(2)
C(12) .3026(3) -.4789(3) -.0112(2)
C(13) .3812(3) -.5765(3) -.0171(2)
C(14) .3986(3) -.6176(3) -.1004(2)
C(15) .3376(3) -.5636(3) -.1785(2)
C(16) .2348(3) -.4590(3) -.3653(2)
C(17) .2126(3) -.5815(3) -.3973(2)
C(18) .2643(3) -.6290(4) -.4661(2)
C(19) .3387(3) -.5540(4) -.5055(2)
C(20) .3598(3) -.4303(4) -.4759(2)
C(21) .3084(3) -.3821(3) -.4066(2)
H61 .4003 -.2932 -.1845
H62 .4251 -.1612 -.1409
H63 .4597 -.1898 -.2337
H71 .4112 .0538 -.2220
H72 .3051 .1438 -.2290
H73 .3529 .1054 -.3150
H81 .0094 .0595 -.3967
H82 .1297 .1087 -.4121
H83 .0819 .1472 -.3262

loop_
_geom_bond_atom_site_label_1
_geom_bond_atom_site_label_2
_geom_bond_distance
In(1) C(1) 2.692(3)
In(1) C(4) 2.661(3)
In(1) C(5) 2.646(3)
P(1) C(1) 1.801(3)
P(1) C(10) 1.837(3)
P(1) C(16) 1.834(3)
C(1) C(2) 1.429(4)
C(1) C(5) 1.439(4)
C(2) C(3) 1.407(4)
C(2) C(6) 1.509(4)
C(3) C(4) 1.426(4)
C(3) C(7) 1.515(4)
C(4) C(5) 1.412(4)
C(4) C(8) 1.501(4)
C(5) C(9) 1.510(4)
C(10) C(11) 1.390(4)
C(10) C(15) 1.394(4)
C(11) C(12) 1.385(5)
C(12) C(13) 1.394(5)
C(13) C(14) 1.378(5)
C(14) C(15) 1.393(5)
C(16) C(17) 1.393(4)
C(16) C(21) 1.404(4)
C(17) C(18) 1.381(5)
C(18) C(19) 1.383(6)
C(19) C(20) 1.393(5)
C(20) C(21) 1.388(5)
